data_7121857
loop_
_publ_author_name
'Yang, Chu-Fan'
'Lu, Taotao'
'Chen, Xue-Tai'
'Xue, Zi-Ling'

_publ_section_title
;
 Unusual rearrangement of an N-heterocyclic carbene via a ring-opening and
 ring-closing process.
;
_journal_issue 56
_journal_name_full 'Chemical communications (Cambridge, England)'
_journal_page_first 7830
_journal_page_last 7833
_journal_paper_doi 10.1039/c8cc03589j
_journal_volume 54
_journal_year 2018
_chemical_formula_sum 'C30 H28 F12 N8 Ni P2'
_chemical_formula_weight 849.23
_space_group_crystal_system monoclinic
_space_group_IT_number 14
_space_group_name_Hall '-P 2ybc'
_space_group_name_H-M_alt 'P 1 21/c 1'
_symmetry_space_group_name_Hall '-P 2ybc'
_symmetry_space_group_name_H-M 'P 1 21/c 1'
_atom_sites_solution_hydrogens mixed
_audit_creation_method SHELXL-2014/7
_audit_update_record
;
2018-05-04 deposited with the CCDC.
2018-06-20 downloaded from the CCDC.
;
_cell_angle_alpha 90
_cell_angle_beta 93.244(2)
_cell_angle_gamma 90
_cell_formula_units_Z 4
_cell_length_a 10.7258(12)
_cell_length_b 18.871(2)
_cell_length_c 16.3402(17)
_cell_measurement_reflns_used 3210
_cell_measurement_temperature 296(2)
_cell_measurement_theta_max 23.46
_cell_measurement_theta_min 2.16
_cell_volume 3302.1(6)
_computing_structure_refinement 'SHELXL-2014/7 (Sheldrick, 2014)'
_computing_structure_solution 'SHELXS-97 (Sheldrick, 1990)'
_diffrn_ambient_temperature 296(2)
_diffrn_measured_fraction_theta_full 0.997
_diffrn_measured_fraction_theta_max 0.971
_diffrn_measurement_device_type 'Bruker APEX-II CCD'
_diffrn_measurement_method '\f and \w scans'
_diffrn_radiation_type MoK\a
_diffrn_radiation_wavelength 0.71073
_diffrn_reflns_av_R_equivalents 0.0815
_diffrn_reflns_av_unetI/netI 0.0792
_diffrn_reflns_Laue_measured_fraction_full 0.997
_diffrn_reflns_Laue_measured_fraction_max 0.971
_diffrn_reflns_limit_h_max 13
_diffrn_reflns_limit_h_min -10
_diffrn_reflns_limit_k_max 23
_diffrn_reflns_limit_k_min -24
_diffrn_reflns_limit_l_max 21
_diffrn_reflns_limit_l_min -21
_diffrn_reflns_number 28993
_diffrn_reflns_point_group_measured_fraction_full 0.997
_diffrn_reflns_point_group_measured_fraction_max 0.971
_diffrn_reflns_theta_full 25.242
_diffrn_reflns_theta_max 27.544
_diffrn_reflns_theta_min 1.650
_exptl_absorpt_coefficient_mu 0.791
_exptl_crystal_density_diffrn 1.708
_exptl_crystal_description block
_exptl_crystal_F_000 2178
_refine_diff_density_max 1.528
_refine_diff_density_min -0.711
_refine_diff_density_rms 0.102
_refine_ls_extinction_method none
_refine_ls_goodness_of_fit_ref 1.051
_refine_ls_hydrogen_treatment mixed
_refine_ls_matrix_type full
_refine_ls_number_parameters 483
_refine_ls_number_reflns 7386
_refine_ls_number_restraints 12
_refine_ls_restrained_S_all 1.057
_refine_ls_R_factor_all 0.1105
_refine_ls_R_factor_gt 0.0643
_refine_ls_shift/su_max 0.001
_refine_ls_shift/su_mean 0.000
_refine_ls_structure_factor_coef Fsqd
_refine_ls_weighting_details 'w=1/[\s^2^(Fo^2^)+(0.0840P)^2^+4.6482P] where P=(Fo^2^+2Fc^2^)/3'
_refine_ls_weighting_scheme calc
_refine_ls_wR_factor_gt 0.1639
_refine_ls_wR_factor_ref 0.1909
_reflns_Friedel_coverage 0.000
_reflns_number_gt 4635
_reflns_number_total 7386
_reflns_threshold_expression 'I > 2\s(I)'
_cod_data_source_file c8cc03589j2.cif
_cod_data_source_block 3a
_cod_depositor_comments 'Adding full bibliography for 7121857--7121860.cif.'
_cod_original_formula_sum C30H28F12N8NiP2
_cod_database_code 7121857
_shelx_shelxl_version_number 2014/7
_shelx_space_group_comment
;
The symmetry employed for this shelxl refinement is uniquely defined
by the following loop, which should always be used as a source of
symmetry information in preference to the above space-group names.
They are only intended as comments.
;

loop_
_space_group_symop_operation_xyz
'x, y, z'
'-x, y+1/2, -z+1/2'
'-x, -y, -z'
'x, -y-1/2, z-1/2'

loop_
_atom_site_label
_atom_site_type_symbol
_atom_site_fract_x
_atom_site_fract_y
_atom_site_fract_z
_atom_site_U_iso_or_equiv
_atom_site_adp_type
_atom_site_occupancy
_atom_site_site_symmetry_order
_atom_site_calc_flag
_atom_site_refinement_flags_posn
_atom_site_refinement_flags_adp
C30 C 0.0682(14) 0.0666(6) 0.5630(11) 0.204(7) Uani 1 1 d . U
H30A H -0.0137 0.0490 0.5476 0.307 Uiso 1 1 calc R U
H30B H 0.0984 0.0941 0.5188 0.307 Uiso 1 1 calc R U
H30C H 0.0645 0.0960 0.6108 0.307 Uiso 1 1 calc R U
C3 C 0.1324(4) 0.5001(3) 0.4408(3) 0.0349(11) Uani 1 1 d . .
H3 H 0.0802 0.4691 0.4109 0.042 Uiso 1 1 calc R U
C10 C 0.5241(5) 0.3189(3) 0.6160(3) 0.0376(11) Uani 1 1 d . .
H10 H 0.5106 0.2716 0.6022 0.045 Uiso 1 1 calc R U
C11 C 0.6213(5) 0.3361(3) 0.6717(3) 0.0398(12) Uani 1 1 d . .
H11 H 0.6714 0.3001 0.6945 0.048 Uiso 1 1 calc R U
C12 C 0.6453(5) 0.4053(3) 0.6942(3) 0.0386(12) Uani 1 1 d . .
H12 H 0.7107 0.4170 0.7316 0.046 Uiso 1 1 calc R U
C15 C 0.6886(5) 0.7466(3) 0.7422(3) 0.0391(12) Uani 1 1 d . .
H15A H 0.7705 0.7286 0.7308 0.047 Uiso 1 1 calc R U
H15B H 0.6898 0.7626 0.7987 0.047 Uiso 1 1 calc R U
C16 C 0.6486(5) 0.8056(3) 0.6835(3) 0.0379(11) Uani 1 1 d . .
H16 H 0.6173 0.8461 0.7125 0.046 Uiso 1 1 calc R U
H16A H 0.7171 0.8206 0.6513 0.046 Uiso 1 1 calc R U
C20 C 0.5404(5) 0.8651(3) 0.5294(3) 0.0391(11) Uani 1 1 d . .
H20 H 0.6211 0.8788 0.5461 0.047 Uiso 1 1 calc R U
C23 C 0.2994(5) 0.8252(3) 0.4789(3) 0.0382(11) Uani 1 1 d . .
H23 H 0.2193 0.8112 0.4610 0.046 Uiso 1 1 calc R U
C24 C 0.0823(4) 0.8341(3) 0.6988(3) 0.0370(11) Uani 1 1 d . .
H24 H 0.0514 0.8802 0.6994 0.044 Uiso 1 1 calc R U
C26 C 0.0847(5) 0.7166(3) 0.7458(3) 0.0428(12) Uani 1 1 d . .
H26 H 0.0562 0.6821 0.7808 0.051 Uiso 1 1 calc R U
C2 C 0.1078(4) 0.5717(3) 0.4401(3) 0.0360(11) Uani 1 1 d . .
H2 H 0.0398 0.5898 0.4089 0.043 Uiso 1 1 calc R U
C25 C 0.0383(5) 0.7855(3) 0.7502(3) 0.0427(12) Uani 1 1 d . .
H25 H -0.0210 0.7974 0.7872 0.051 Uiso 1 1 calc R U
C21 C 0.4755(6) 0.9013(3) 0.4667(3) 0.0470(13) Uani 1 1 d . .
H21 H 0.5126 0.9397 0.4419 0.056 Uiso 1 1 calc R U
C13 C 0.6545(5) 0.5668(3) 0.7272(3) 0.0448(13) Uani 1 1 d . .
H13B H 0.7236 0.5856 0.6982 0.054 Uiso 1 1 calc R U
H13A H 0.6881 0.5330 0.7674 0.054 Uiso 1 1 calc R U
C22 C 0.3565(6) 0.8809(3) 0.4411(3) 0.0458(13) Uani 1 1 d . .
H22 H 0.3144 0.9047 0.3980 0.055 Uiso 1 1 calc R U
C29 C 0.1517(10) 0.0078(4) 0.5807(5) 0.090(3) Uani 1 1 d . .
C5 C 0.3083(4) 0.5224(2) 0.5312(3) 0.0272(9) Uani 1 1 d . .
C8 C 0.4698(4) 0.4394(2) 0.6028(3) 0.0288(10) Uani 1 1 d . .
C6 C 0.4757(4) 0.5605(2) 0.6220(3) 0.0286(10) Uani 1 1 d . .
C19 C 0.3619(4) 0.7897(2) 0.5441(3) 0.0299(10) Uani 1 1 d . .
C28 C 0.2176(4) 0.7502(2) 0.6396(3) 0.0281(10) Uani 1 1 d . .
C17 C 0.5193(4) 0.7063(2) 0.6582(3) 0.0275(9) Uani 1 1 d . .
C9 C 0.4463(4) 0.3702(2) 0.5801(3) 0.0326(10) Uani 1 1 d . .
H9 H 0.3813 0.3585 0.5425 0.039 Uiso 1 1 calc R U
C1 C 0.1857(4) 0.6162(3) 0.4864(3) 0.0326(10) Uani 1 1 d . U
H1 H 0.1690 0.6645 0.4857 0.039 Uiso 1 1 calc R U
C18 C 0.4848(4) 0.8088(2) 0.5668(3) 0.0311(10) Uani 1 1 d . .
C4 C 0.2352(4) 0.4746(2) 0.4863(3) 0.0325(10) Uani 1 1 d . .
H4 H 0.2546 0.4266 0.4867 0.039 Uiso 1 1 calc R U
C7 C 0.5678(4) 0.4567(2) 0.6587(3) 0.0310(10) Uani 1 1 d . .
C27 C 0.1704(4) 0.6994(2) 0.6916(3) 0.0335(10) Uani 1 1 d . .
H27 H 0.1984 0.6528 0.6890 0.040 Uiso 1 1 calc R U
C14 C 0.5918(5) 0.6265(2) 0.7709(3) 0.0377(11) Uani 1 1 d . .
H14A H 0.5064 0.6131 0.7800 0.045 Uiso 1 1 calc R U
H14B H 0.6349 0.6337 0.8240 0.045 Uiso 1 1 calc R U
F1 F 0.1483(4) 0.56376(16) 0.8025(2) 0.0606(9) Uani 1 1 d . .
F8 F 0.1429(3) 0.32090(19) 0.5700(2) 0.0608(9) Uani 1 1 d . .
F3 F 0.1640(4) 0.45095(18) 0.8445(2) 0.0654(10) Uani 1 1 d . .
F4 F 0.1597(4) 0.52764(19) 0.67138(19) 0.0662(10) Uani 1 1 d . .
F5 F 0.0143(3) 0.4838(2) 0.7486(2) 0.0679(10) Uani 1 1 d . .
F7 F 0.1173(3) 0.1923(2) 0.4456(2) 0.0825(13) Uani 1 1 d . .
F6 F 0.1752(4) 0.41518(19) 0.7149(2) 0.0837(13) Uani 1 1 d . .
F2 F 0.3103(3) 0.4967(2) 0.7675(3) 0.0813(12) Uani 1 1 d . .
F9 F 0.2388(4) 0.2886(2) 0.4560(3) 0.0877(14) Uani 1 1 d . .
F10 F 0.2278(5) 0.2145(2) 0.5611(3) 0.1049(18) Uani 1 1 d . .
F11 F 0.0149(4) 0.2304(3) 0.5517(3) 0.1130(19) Uani 1 1 d . .
F12 F 0.0379(5) 0.3042(3) 0.4492(3) 0.119(2) Uani 1 1 d . .
N1 N 0.2848(3) 0.59258(19) 0.5325(2) 0.0273(8) Uani 1 1 d . .
N6 N 0.3058(3) 0.73386(19) 0.5876(2) 0.0283(8) Uani 1 1 d . .
N2 N 0.4149(3) 0.50516(18) 0.5811(2) 0.0278(8) Uani 1 1 d . .
N4 N 0.5912(3) 0.69296(19) 0.7252(2) 0.0302(8) Uani 1 1 d . .
N3 N 0.5679(4) 0.53006(19) 0.6687(2) 0.0311(9) Uani 1 1 d . .
N5 N 0.5487(4) 0.7718(2) 0.6314(2) 0.0319(9) Uani 1 1 d . .
N7 N 0.1717(4) 0.8169(2) 0.6459(3) 0.0328(9) Uani 1 1 d . .
N8 N 0.2279(7) -0.0343(4) 0.6027(4) 0.086(2) Uani 1 1 d . .
Ni1 Ni 0.40001(5) 0.64905(3) 0.60220(3) 0.02629(17) Uani 1 1 d . .
P1 P 0.16362(14) 0.48926(7) 0.75802(8) 0.0404(3) Uani 1 1 d . .
P2 P 0.13006(13) 0.25668(9) 0.50760(9) 0.0522(4) Uani 1 1 d . .
H7N H 0.196(4) 0.850(2) 0.612(3) 0.016(11) Uiso 1 1 d . .

loop_
_atom_site_aniso_label
_atom_site_aniso_U_11
_atom_site_aniso_U_22
_atom_site_aniso_U_33
_atom_site_aniso_U_23
_atom_site_aniso_U_13
_atom_site_aniso_U_12
C30 0.190(12) 0.125(9) 0.310(15) 0.069(10) 0.118(11) 0.075(9)
C3 0.027(2) 0.040(3) 0.037(3) -0.004(2) -0.003(2) -0.007(2)
C10 0.039(3) 0.030(2) 0.045(3) 0.003(2) 0.008(2) 0.003(2)
C11 0.038(3) 0.036(3) 0.046(3) 0.005(2) 0.000(2) 0.010(2)
C12 0.038(3) 0.036(3) 0.041(3) 0.002(2) -0.006(2) 0.011(2)
C15 0.030(3) 0.045(3) 0.041(3) -0.009(2) -0.008(2) 0.001(2)
C16 0.034(3) 0.041(3) 0.038(3) -0.008(2) -0.005(2) -0.003(2)
C20 0.038(3) 0.038(3) 0.043(3) 0.000(2) 0.012(2) -0.001(2)
C23 0.036(3) 0.038(3) 0.040(3) -0.002(2) -0.003(2) 0.010(2)
C24 0.026(2) 0.039(3) 0.046(3) -0.013(2) -0.002(2) 0.005(2)
C26 0.033(3) 0.044(3) 0.052(3) 0.000(2) 0.010(2) -0.004(2)
C2 0.024(2) 0.042(3) 0.041(3) 0.001(2) -0.008(2) 0.005(2)
C25 0.032(3) 0.049(3) 0.048(3) -0.010(3) 0.010(2) 0.000(2)
C21 0.060(4) 0.038(3) 0.045(3) 0.008(2) 0.016(3) -0.001(3)
C13 0.049(3) 0.039(3) 0.044(3) -0.009(2) -0.019(2) 0.010(2)
C22 0.062(4) 0.040(3) 0.036(3) 0.012(2) 0.005(3) 0.009(3)
C29 0.123(8) 0.067(5) 0.081(6) 0.011(4) 0.022(5) -0.002(5)
C5 0.022(2) 0.031(2) 0.028(2) 0.0019(18) 0.0028(18) 0.0026(18)
C8 0.028(2) 0.029(2) 0.029(2) 0.0022(18) 0.0016(18) 0.0046(19)
C6 0.026(2) 0.033(2) 0.027(2) -0.0004(19) 0.0001(18) 0.0003(19)
C19 0.032(2) 0.030(2) 0.029(2) 0.0010(19) 0.0054(19) 0.0082(19)
C28 0.020(2) 0.029(2) 0.034(2) -0.0064(19) -0.0051(18) 0.0030(18)
C17 0.025(2) 0.030(2) 0.028(2) -0.0015(18) 0.0043(18) 0.0029(18)
C9 0.029(2) 0.032(2) 0.037(2) 0.000(2) 0.000(2) 0.0010(19)
C1 0.025(2) 0.038(2) 0.034(2) 0.003(2) -0.0029(19) 0.006(2)
C18 0.032(2) 0.032(2) 0.031(2) -0.0031(19) 0.008(2) 0.005(2)
C4 0.029(2) 0.030(2) 0.038(3) 0.000(2) 0.001(2) 0.0009(19)
C7 0.029(2) 0.032(2) 0.033(2) -0.001(2) 0.0043(19) 0.0047(19)
C27 0.025(2) 0.030(2) 0.046(3) -0.006(2) 0.009(2) 0.0016(19)
C14 0.045(3) 0.036(2) 0.031(2) -0.001(2) -0.009(2) 0.000(2)
F1 0.090(3) 0.0399(17) 0.0516(19) -0.0067(15) -0.0039(18) 0.0020(17)
F8 0.053(2) 0.070(2) 0.060(2) -0.0318(18) 0.0061(17) 0.0058(18)
F3 0.088(3) 0.059(2) 0.0478(19) 0.0161(16) -0.0061(18) 0.0068(19)
F4 0.090(3) 0.070(2) 0.0400(18) 0.0062(16) 0.0105(18) -0.019(2)
F5 0.051(2) 0.076(2) 0.076(2) 0.0240(19) -0.0064(18) -0.0152(18)
F7 0.059(2) 0.110(3) 0.079(3) -0.063(2) 0.010(2) -0.024(2)
F6 0.119(4) 0.053(2) 0.076(3) -0.0281(19) -0.019(2) 0.010(2)
F2 0.041(2) 0.115(3) 0.089(3) -0.010(2) 0.0027(19) -0.010(2)
F9 0.083(3) 0.098(3) 0.086(3) -0.039(2) 0.038(2) -0.016(2)
F10 0.132(4) 0.093(3) 0.083(3) -0.037(2) -0.051(3) 0.059(3)
F11 0.092(3) 0.125(4) 0.128(4) -0.069(3) 0.062(3) -0.057(3)
F12 0.097(4) 0.175(5) 0.080(3) -0.031(3) -0.025(3) 0.060(4)
N1 0.0215(18) 0.0287(19) 0.032(2) 0.0046(15) 0.0012(15) 0.0028(15)
N6 0.0224(19) 0.0321(19) 0.0304(19) -0.0016(16) 0.0011(16) 0.0026(16)
N2 0.0246(19) 0.0232(18) 0.036(2) 0.0042(15) 0.0010(16) 0.0038(15)
N4 0.027(2) 0.0308(19) 0.032(2) -0.0051(16) -0.0055(16) 0.0022(16)
N3 0.028(2) 0.0279(19) 0.037(2) 0.0017(16) -0.0061(17) 0.0039(16)
N5 0.028(2) 0.034(2) 0.033(2) -0.0043(17) 0.0000(16) 0.0000(17)
N7 0.028(2) 0.030(2) 0.040(2) -0.0029(18) -0.0004(18) 0.0022(17)
N8 0.120(6) 0.074(4) 0.062(4) 0.010(3) -0.008(4) 0.005(4)
Ni1 0.0223(3) 0.0264(3) 0.0300(3) 0.0003(2) -0.0007(2) 0.0032(2)
P1 0.0470(8) 0.0355(7) 0.0387(7) -0.0019(6) 0.0019(6) -0.0069(6)
P2 0.0243(7) 0.0789(11) 0.0528(9) -0.0324(8) -0.0023(6) 0.0007(7)

loop_
_atom_type_symbol
_atom_type_description
_atom_type_scat_dispersion_real
_atom_type_scat_dispersion_imag
_atom_type_scat_source
C C 0.0033 0.0016 'International Tables Vol C Tables 4.2.6.8 and 6.1.1.4'
H H 0.0000 0.0000 'International Tables Vol C Tables 4.2.6.8 and 6.1.1.4'
N N 0.0061 0.0033 'International Tables Vol C Tables 4.2.6.8 and 6.1.1.4'
F F 0.0171 0.0103 'International Tables Vol C Tables 4.2.6.8 and 6.1.1.4'
P P 0.1023 0.0942 'International Tables Vol C Tables 4.2.6.8 and 6.1.1.4'
Ni Ni 0.3393 1.1124 'International Tables Vol C Tables 4.2.6.8 and 6.1.1.4'

loop_
_geom_angle_atom_site_label_1
_geom_angle_atom_site_label_2
_geom_angle_atom_site_label_3
_geom_angle
C29 C30 H30A 109.5
C29 C30 H30B 109.5
H30A C30 H30B 109.5
C29 C30 H30C 109.5
H30A C30 H30C 109.5
H30B C30 H30C 109.5
C2 C3 C4 119.6(4)
C2 C3 H3 120.2
C4 C3 H3 120.2
C11 C10 C9 121.9(5)
C11 C10 H10 119.1
C9 C10 H10 119.1
C12 C11 C10 121.4(5)
C12 C11 H11 119.3
C10 C11 H11 119.3
C11 C12 C7 116.9(5)
C11 C12 H12 121.5
C7 C12 H12 121.5
N4 C15 C16 102.3(4)
N4 C15 H15A 111.3
C16 C15 H15A 111.3
N4 C15 H15B 111.3
C16 C15 H15B 111.3
H15A C15 H15B 109.2
N5 C16 C15 102.6(4)
N5 C16 H16 111.2
C15 C16 H16 111.2
N5 C16 H16A 111.2
C15 C16 H16A 111.2
H16 C16 H16A 109.2
C18 C20 C21 119.8(5)
C18 C20 H20 120.1
C21 C20 H20 120.1
C22 C23 C19 120.0(5)
C22 C23 H23 120.0
C19 C23 H23 120.0
C25 C24 N7 121.0(5)
C25 C24 H24 119.5
N7 C24 H24 119.5
C27 C26 C25 121.0(5)
C27 C26 H26 119.5
C25 C26 H26 119.5
C3 C2 C1 118.8(4)
C3 C2 H2 120.6
C1 C2 H2 120.6
C24 C25 C26 117.7(5)
C24 C25 H25 121.2
C26 C25 H25 121.2
C22 C21 C20 120.4(5)
C22 C21 H21 119.8
C20 C21 H21 119.8
N3 C13 C14 112.2(4)
N3 C13 H13B 109.2
C14 C13 H13B 109.2
N3 C13 H13A 109.2
C14 C13 H13A 109.2
H13B C13 H13A 107.9
C21 C22 C23 120.3(5)
C21 C22 H22 119.8
C23 C22 H22 119.8
N8 C29 C30 171.1(12)
N1 C5 C4 123.3(4)
N1 C5 N2 111.4(4)
C4 C5 N2 125.3(4)
C9 C8 C7 121.2(4)
C9 C8 N2 134.4(4)
C7 C8 N2 104.4(4)
N3 C6 N2 105.3(4)
N3 C6 Ni1 140.8(3)
N2 C6 Ni1 113.7(3)
C18 C19 C23 119.0(4)
C18 C19 N6 118.5(4)
C23 C19 N6 122.5(4)
N6 C28 N7 122.2(4)
N6 C28 C27 121.4(4)
N7 C28 C27 116.4(4)
N4 C17 N5 107.7(4)
N4 C17 Ni1 130.0(3)
N5 C17 Ni1 122.3(3)
C8 C9 C10 116.9(4)
C8 C9 H9 121.6
C10 C9 H9 121.6
N1 C1 C2 122.8(4)
N1 C1 H1 118.6
C2 C1 H1 118.6
C20 C18 C19 120.4(4)
C20 C18 N5 120.6(4)
C19 C18 N5 118.9(4)
C5 C4 C3 118.1(4)
C5 C4 H4 120.9
C3 C4 H4 120.9
C12 C7 C8 121.7(4)
C12 C7 N3 130.5(4)
C8 C7 N3 107.7(4)
C26 C27 C28 121.2(4)
C26 C27 H27 119.4
C28 C27 H27 119.4
N4 C14 C13 112.9(4)
N4 C14 H14A 109.0
C13 C14 H14A 109.0
N4 C14 H14B 109.0
C13 C14 H14B 109.0
H14A C14 H14B 107.8
C1 N1 C5 117.3(4)
C1 N1 Ni1 127.0(3)
C5 N1 Ni1 115.7(3)
C28 N6 C19 118.6(4)
C28 N6 Ni1 120.2(3)
C19 N6 Ni1 116.7(3)
C6 N2 C5 116.9(3)
C6 N2 C8 111.4(4)
C5 N2 C8 131.6(4)
C17 N4 C14 124.8(4)
C17 N4 C15 113.5(4)
C14 N4 C15 120.8(4)
C6 N3 C7 111.2(4)
C6 N3 C13 125.9(4)
C7 N3 C13 122.8(4)
C17 N5 C18 125.5(4)
C17 N5 C16 112.6(4)
C18 N5 C16 121.6(4)
C28 N7 C24 122.7(4)
C28 N7 H7N 119(3)
C24 N7 H7N 118(3)
C17 Ni1 C6 98.76(19)
C17 Ni1 N6 85.38(17)
C6 Ni1 N6 173.01(18)
C17 Ni1 N1 173.45(17)
C6 Ni1 N1 82.38(17)
N6 Ni1 N1 94.15(15)
F6 P1 F2 91.1(2)
F6 P1 F3 89.8(2)
F2 P1 F3 90.1(2)
F6 P1 F4 90.3(2)
F2 P1 F4 91.3(2)
F3 P1 F4 178.6(2)
F6 P1 F1 178.5(3)
F2 P1 F1 90.3(2)
F3 P1 F1 89.46(19)
F4 P1 F1 90.37(19)
F6 P1 F5 90.2(2)
F2 P1 F5 178.6(2)
F3 P1 F5 90.5(2)
F4 P1 F5 88.1(2)
F1 P1 F5 88.4(2)
F11 P2 F10 96.0(3)
F11 P2 F7 90.6(2)
F10 P2 F7 89.9(2)
F11 P2 F8 89.3(2)
F10 P2 F8 89.9(2)
F7 P2 F8 179.8(3)
F11 P2 F9 173.9(3)
F10 P2 F9 90.0(3)
F7 P2 F9 89.5(2)
F8 P2 F9 90.6(2)
F11 P2 F12 88.6(3)
F10 P2 F12 175.3(3)
F7 P2 F12 91.1(3)
F8 P2 F12 89.1(2)
F9 P2 F12 85.4(3)

loop_
_geom_bond_atom_site_label_1
_geom_bond_atom_site_label_2
_geom_bond_distance
C30 C29 1.445(14)
C30 H30A 0.9600
C30 H30B 0.9600
C30 H30C 0.9600
C3 C2 1.377(7)
C3 C4 1.381(6)
C3 H3 0.9300
C10 C11 1.383(7)
C10 C9 1.387(6)
C10 H10 0.9300
C11 C12 1.377(7)
C11 H11 0.9300
C12 C7 1.383(6)
C12 H12 0.9300
C15 N4 1.471(6)
C15 C16 1.515(7)
C15 H15A 0.9700
C15 H15B 0.9700
C16 N5 1.475(6)
C16 H16 0.9700
C16 H16A 0.9700
C20 C18 1.380(7)
C20 C21 1.385(7)
C20 H20 0.9300
C23 C22 1.381(7)
C23 C19 1.397(6)
C23 H23 0.9300
C24 C25 1.347(7)
C24 N7 1.366(6)
C24 H24 0.9300
C26 C27 1.352(7)
C26 C25 1.395(7)
C26 H26 0.9300
C2 C1 1.380(6)
C2 H2 0.9300
C25 H25 0.9300
C21 C22 1.376(8)
C21 H21 0.9300
C13 N3 1.468(6)
C13 C14 1.512(7)
C13 H13B 0.9700
C13 H13A 0.9700
C22 H22 0.9300
C29 N8 1.181(10)
C5 N1 1.349(5)
C5 C4 1.378(6)
C5 N2 1.404(5)
C8 C9 1.377(6)
C8 C7 1.392(6)
C8 N2 1.410(5)
C6 N3 1.344(5)
C6 N2 1.383(6)
C6 Ni1 1.878(4)
C19 C18 1.396(6)
C19 N6 1.423(6)
C28 N6 1.342(6)
C28 N7 1.358(6)
C28 C27 1.395(6)
C17 N4 1.327(6)
C17 N5 1.354(6)
C17 Ni1 1.873(4)
C9 H9 0.9300
C1 N1 1.343(5)
C1 H1 0.9300
C18 N5 1.411(6)
C4 H4 0.9300
C7 N3 1.395(6)
C27 H27 0.9300
C14 N4 1.458(6)
C14 H14A 0.9700
C14 H14B 0.9700
F1 P1 1.596(3)
F8 P2 1.584(3)
F3 P1 1.587(3)
F4 P1 1.589(3)
F5 P1 1.603(4)
F7 P2 1.583(3)
F6 P1 1.573(4)
F2 P1 1.578(4)
F9 P2 1.596(4)
F10 P2 1.547(4)
F11 P2 1.547(4)
F12 P2 1.607(5)
N1 Ni1 1.949(4)
N6 Ni1 1.900(4)
N7 H7N 0.89(4)
